data_7007332
loop_
_publ_author_name
'Fritz, Thorsten'
'Steinfeld, Gunther'
'K\"ass, Steffen'
'Kersting, Berthold'

_publ_section_title
;
 Preparation and characterization of mononuclear Co, Ni, and Zn
 complexes of dinucleating macrocyclic hexaaza-dithiophenolate ligands
 and their open-chain derivatives.
;
_journal_issue 31
_journal_name_full 'Dalton transactions (Cambridge, England : 2003)'
_journal_page_first 3812
_journal_page_last 3821
_journal_paper_doi 10.1039/b603740b
_journal_year 2006
_chemical_compound_source
;
Crystals were grown from acetonitrile.
;
_chemical_formula_structural
;
[NiH2(L3)](BPh4)2
;
_chemical_formula_sum 'C98 H130 B2 N6 Ni S2'
_chemical_formula_weight 1536.53
_space_group_IT_number 2
_symmetry_cell_setting triclinic
_symmetry_space_group_name_Hall '-P 1'
_symmetry_space_group_name_H-M 'P -1'
_atom_sites_solution_hydrogens geom
_atom_sites_solution_primary direct
_atom_sites_solution_secondary difmap
_cell_angle_alpha 89.52(3)
_cell_angle_beta 75.64(3)
_cell_angle_gamma 65.07(3)
_cell_formula_units_Z 2
_cell_length_a 14.095(3)
_cell_length_b 15.097(3)
_cell_length_c 23.640(5)
_cell_measurement_reflns_used 76
_cell_measurement_temperature 210(2)
_cell_measurement_theta_max 22
_cell_measurement_theta_min 10
_cell_volume 4393(2)
_computing_cell_refinement SMART
_computing_data_collection SMART
_computing_data_reduction SAINT
_computing_molecular_graphics 'ORTEP3 (FARRUGIA)'
_computing_structure_refinement 'SHELXL-97 (Sheldrick, 1997)'
_computing_structure_solution 'SHELXS-97 (Sheldrick, 1990)'
_diffrn_ambient_temperature 210(2)
_diffrn_measured_fraction_theta_full 0.946
_diffrn_measured_fraction_theta_max 0.946
_diffrn_measurement_device_type 'BRUKER AXS'
_diffrn_measurement_method hemisphere
_diffrn_radiation_monochromator graphite
_diffrn_radiation_source 'fine-focus sealed tube'
_diffrn_radiation_type MoK\a
_diffrn_radiation_wavelength 0.71073
_diffrn_reflns_av_R_equivalents 0.0463
_diffrn_reflns_av_sigmaI/netI 0.1488
_diffrn_reflns_limit_h_max 18
_diffrn_reflns_limit_h_min -18
_diffrn_reflns_limit_k_max 20
_diffrn_reflns_limit_k_min -20
_diffrn_reflns_limit_l_max 31
_diffrn_reflns_limit_l_min -31
_diffrn_reflns_number 40508
_diffrn_reflns_theta_full 28.34
_diffrn_reflns_theta_max 28.34
_diffrn_reflns_theta_min 1.65
_exptl_absorpt_coefficient_mu 0.317
_exptl_absorpt_correction_T_max 1.00
_exptl_absorpt_correction_T_min 0.90
_exptl_absorpt_correction_type empirical
_exptl_absorpt_process_details '(SADABS, Sheldrick, 1996)'
_exptl_crystal_colour red
_exptl_crystal_density_diffrn 1.162
_exptl_crystal_density_method 'not measured'
_exptl_crystal_description needle
_exptl_crystal_F_000 1660
_exptl_crystal_size_max 0.42
_exptl_crystal_size_mid 0.07
_exptl_crystal_size_min 0.07
_refine_diff_density_max 0.541
_refine_diff_density_min -0.401
_refine_diff_density_rms 0.051
_refine_ls_extinction_method none
_refine_ls_goodness_of_fit_ref 0.808
_refine_ls_hydrogen_treatment constr
_refine_ls_matrix_type full
_refine_ls_number_parameters 1038
_refine_ls_number_reflns 20741
_refine_ls_number_restraints 24
_refine_ls_restrained_S_all 0.825
_refine_ls_R_factor_all 0.1378
_refine_ls_R_factor_gt 0.0457
_refine_ls_shift/su_max 0.001
_refine_ls_shift/su_mean 0.000
_refine_ls_structure_factor_coef Fsqd
_refine_ls_weighting_details 'calc w=1/[\s^2^(Fo^2^)+(0.0350P)^2^+0.0000P] where P=(Fo^2^+2Fc^2^)/3'
_refine_ls_weighting_scheme calc
_refine_ls_wR_factor_gt 0.0853
_refine_ls_wR_factor_ref 0.1063
_reflns_number_gt 8857
_reflns_number_total 20741
_reflns_threshold_expression >2sigma(I)
_cod_data_source_file b603740b.txt
_cod_data_source_block 9
_cod_original_cell_volume 4392.6(16)
_cod_original_sg_symbol_H-M P-1
_cod_database_code 7007332

loop_
_symmetry_equiv_pos_as_xyz
'x, y, z'
'-x, -y, -z'

loop_
_atom_site_label
_atom_site_type_symbol
_atom_site_fract_x
_atom_site_fract_y
_atom_site_fract_z
_atom_site_U_iso_or_equiv
_atom_site_adp_type
_atom_site_occupancy
_atom_site_symmetry_multiplicity
_atom_site_calc_flag
_atom_site_refinement_flags
_atom_site_disorder_assembly
_atom_site_disorder_group
Ni Ni 0.88668(3) 0.61131(2) 0.270391(16) 0.02852(10) Uani 1 1 d . . .
S1 S 0.72871(6) 0.71863(5) 0.24972(3) 0.03117(17) Uani 1 1 d . . .
S2 S 0.99235(6) 0.69283(5) 0.23099(3) 0.03223(18) Uani 1 1 d . . .
N1 N 0.95748(17) 0.50803(15) 0.19352(10) 0.0303(5) Uani 1 1 d . . .
N2 N 0.84466(17) 0.49786(16) 0.31052(10) 0.0324(6) Uani 1 1 d . . .
N3 N 0.86287(17) 0.66099(15) 0.35886(9) 0.0282(5) Uani 1 1 d . . .
N4 N 0.89783(18) 0.85261(16) 0.15230(9) 0.0351(6) Uani 1 1 d . . .
H4 H 0.9119 0.7911 0.1627 0.042 Uiso 1 1 calc R . .
N5 N 0.6024(2) 0.91940(19) 0.16495(11) 0.0510(7) Uani 1 1 d . . .
N6 N 0.48018(18) 0.84774(16) 0.24789(10) 0.0376(6) Uani 1 1 d . . .
H6 H 0.5438 0.8518 0.2450 0.045 Uiso 1 1 calc R . .
C1 C 0.6983(2) 0.64839(18) 0.20459(11) 0.0284(6) Uani 1 1 d . . .
C2 C 0.5900(2) 0.66674(19) 0.21094(12) 0.0311(7) Uani 1 1 d . . .
C3 C 0.5645(2) 0.6109(2) 0.17650(13) 0.0394(8) Uani 1 1 d . . .
H3 H 0.4919 0.6249 0.1816 0.047 Uiso 1 1 calc R . .
C4 C 0.6429(2) 0.5350(2) 0.13479(13) 0.0413(8) Uani 1 1 d . A .
C5 C 0.7492(2) 0.5180(2) 0.12923(12) 0.0382(7) Uani 1 1 d . . .
H5 H 0.8038 0.4669 0.1019 0.046 Uiso 1 1 calc R . .
C6 C 0.7794(2) 0.57234(19) 0.16189(12) 0.0301(6) Uani 1 1 d . . .
C7 C 0.8975(2) 0.55134(19) 0.14795(12) 0.0331(7) Uani 1 1 d . . .
H7A H 0.9030 0.6124 0.1398 0.040 Uiso 1 1 calc R . .
H7B H 0.9354 0.5068 0.1120 0.040 Uiso 1 1 calc R . .
C8 C 1.0734(2) 0.4850(2) 0.16477(12) 0.0372(7) Uani 1 1 d . . .
H8A H 1.0764 0.5441 0.1499 0.045 Uiso 1 1 calc R . .
H8B H 1.0992 0.4363 0.1313 0.045 Uiso 1 1 calc R . .
C9 C 1.1506(2) 0.4472(2) 0.20278(13) 0.0430(8) Uani 1 1 d . . .
H9A H 1.1578 0.3827 0.2129 0.052 Uiso 1 1 calc R . .
H9B H 1.1217 0.4909 0.2389 0.052 Uiso 1 1 calc R . .
C10 C 1.2616(2) 0.4407(3) 0.17078(16) 0.0735(12) Uani 1 1 d . . .
H10A H 1.2906 0.3967 0.1353 0.110 Uiso 1 1 calc R . .
H10B H 1.3097 0.4166 0.1956 0.110 Uiso 1 1 calc R . .
H10C H 1.2545 0.5048 0.1612 0.110 Uiso 1 1 calc R . .
C11 C 0.9488(2) 0.41552(19) 0.21110(12) 0.0350(7) Uani 1 1 d . . .
H11A H 1.0126 0.3590 0.1887 0.042 Uiso 1 1 calc R . .
H11B H 0.8854 0.4145 0.2025 0.042 Uiso 1 1 calc R . .
C12 C 0.9394(2) 0.40985(19) 0.27623(12) 0.0372(7) Uani 1 1 d . . .
H12A H 0.9309 0.3512 0.2877 0.045 Uiso 1 1 calc R . .
H12B H 1.0051 0.4059 0.2844 0.045 Uiso 1 1 calc R . .
C13 C 0.7405(2) 0.49911(19) 0.30616(12) 0.0346(7) Uani 1 1 d . . .
H13A H 0.7390 0.5030 0.2654 0.041 Uiso 1 1 calc R . .
H13B H 0.6815 0.5588 0.3285 0.041 Uiso 1 1 calc R . .
C14 C 0.7177(2) 0.4133(2) 0.32691(14) 0.0499(9) Uani 1 1 d . . .
H14A H 0.7124 0.4112 0.3686 0.060 Uiso 1 1 calc R . .
H14B H 0.7769 0.3523 0.3062 0.060 Uiso 1 1 calc R . .
C15 C 0.6121(2) 0.4235(2) 0.31579(15) 0.0589(10) Uani 1 1 d . . .
H15A H 0.5527 0.4804 0.3394 0.088 Uiso 1 1 calc R . .
H15B H 0.6014 0.3660 0.3259 0.088 Uiso 1 1 calc R . .
H15C H 0.6155 0.4304 0.2750 0.088 Uiso 1 1 calc R . .
C16 C 0.8451(2) 0.5049(2) 0.37344(12) 0.0380(7) Uani 1 1 d . . .
H16A H 0.8802 0.4395 0.3847 0.046 Uiso 1 1 calc R . .
H16B H 0.7710 0.5359 0.3981 0.046 Uiso 1 1 calc R . .
C17 C 0.9050(2) 0.56443(19) 0.38269(12) 0.0368(7) Uani 1 1 d . . .
H17A H 0.8968 0.5752 0.4244 0.044 Uiso 1 1 calc R . .
H17B H 0.9818 0.5277 0.3634 0.044 Uiso 1 1 calc R . .
C18 C 0.7476(2) 0.72541(19) 0.38900(11) 0.0334(7) Uani 1 1 d . . .
H18A H 0.7035 0.6950 0.3805 0.040 Uiso 1 1 calc R . .
H18B H 0.7271 0.7872 0.3719 0.040 Uiso 1 1 calc R . .
C19 C 0.7185(2) 0.7482(2) 0.45579(12) 0.0458(8) Uani 1 1 d . . .
H19A H 0.7166 0.6914 0.4746 0.055 Uiso 1 1 calc R . .
H19B H 0.7738 0.7620 0.4661 0.055 Uiso 1 1 calc R . .
C20 C 0.6086(3) 0.8360(2) 0.47790(14) 0.0590(10) Uani 1 1 d . . .
H20A H 0.6104 0.8921 0.4591 0.088 Uiso 1 1 calc R . .
H20B H 0.5925 0.8500 0.5196 0.088 Uiso 1 1 calc R . .
H20C H 0.5536 0.8215 0.4689 0.088 Uiso 1 1 calc R . .
C21 C 0.9325(2) 0.71131(18) 0.36429(12) 0.0301(7) Uani 1 1 d . . .
H21A H 0.9261 0.7239 0.4056 0.036 Uiso 1 1 calc R . .
H21B H 1.0078 0.6675 0.3454 0.036 Uiso 1 1 calc R . .
C22 C 0.9032(2) 0.80620(19) 0.33756(12) 0.0282(6) Uani 1 1 d . . .
C23 C 0.9299(2) 0.80456(18) 0.27622(12) 0.0285(6) Uani 1 1 d . . .
C24 C 0.9097(2) 0.89404(19) 0.25238(12) 0.0288(6) Uani 1 1 d . . .
C25 C 0.8617(2) 0.9815(2) 0.28904(12) 0.0340(7) Uani 1 1 d . . .
H25 H 0.8481 1.0401 0.2723 0.041 Uiso 1 1 calc R . .
C26 C 0.8336(2) 0.9842(2) 0.34954(13) 0.0363(7) Uani 1 1 d . B .
C27 C 0.8561(2) 0.8946(2) 0.37229(12) 0.0341(7) Uani 1 1 d . . .
H27 H 0.8385 0.8943 0.4129 0.041 Uiso 1 1 calc R . .
C28 C 0.9485(2) 0.8953(2) 0.18674(12) 0.0352(7) Uani 1 1 d . . .
H28A H 0.9312 0.9625 0.1783 0.042 Uiso 1 1 calc R . .
H28B H 1.0269 0.8580 0.1741 0.042 Uiso 1 1 calc R . .
C29 C 0.9451(3) 0.8422(2) 0.08653(12) 0.0490(9) Uani 1 1 d . . .
H29A H 0.9212 0.8009 0.0683 0.059 Uiso 1 1 calc R . .
H29B H 0.9147 0.9066 0.0731 0.059 Uiso 1 1 calc R . .
C30 C 1.0672(3) 0.8000(3) 0.06474(14) 0.0648(10) Uani 1 1 d . . .
H30A H 1.0870 0.8001 0.0224 0.078 Uiso 1 1 calc R . .
H30B H 1.0911 0.8429 0.0814 0.078 Uiso 1 1 calc R . .
C31 C 1.1274(3) 0.6977(3) 0.07906(16) 0.0838(13) Uani 1 1 d . . .
H31A H 1.1227 0.6991 0.1203 0.126 Uiso 1 1 calc R . .
H31B H 1.2023 0.6718 0.0569 0.126 Uiso 1 1 calc R . .
H31C H 1.0958 0.6568 0.0691 0.126 Uiso 1 1 calc R . .
C32 C 0.7768(2) 0.9112(2) 0.16986(13) 0.0415(8) Uani 1 1 d . . .
H32A H 0.7597 0.9791 0.1633 0.050 Uiso 1 1 calc R . .
H32B H 0.7494 0.9094 0.2116 0.050 Uiso 1 1 calc R . .
C33 C 0.7188(2) 0.8742(2) 0.13642(13) 0.0478(8) Uani 1 1 d . . .
H33A H 0.7318 0.8903 0.0963 0.057 Uiso 1 1 calc R . .
H33B H 0.7472 0.8033 0.1354 0.057 Uiso 1 1 calc R . .
C34 C 0.5521(3) 1.0246(3) 0.1580(2) 0.0842(13) Uani 1 1 d . . .
H34A H 0.4833 1.0405 0.1494 0.101 Uiso 1 1 calc R . .
H34B H 0.5985 1.0372 0.1243 0.101 Uiso 1 1 calc R . .
C35 C 0.5327(3) 1.0909(3) 0.2094(2) 0.1172(19) Uani 1 1 d . . .
H35A H 0.5998 1.0731 0.2204 0.141 Uiso 1 1 calc R . .
H35B H 0.4799 1.0846 0.2425 0.141 Uiso 1 1 calc R . .
C36 C 0.4889(4) 1.2002(3) 0.1938(3) 0.230(4) Uani 1 1 d . . .
H36A H 0.4775 1.2021 0.1554 0.345 Uiso 1 1 calc R . .
H36B H 0.5410 1.2251 0.1945 0.345 Uiso 1 1 calc R . .
H36C H 0.4214 1.2399 0.2221 0.345 Uiso 1 1 calc R . .
C37 C 0.5470(3) 0.8662(2) 0.14477(14) 0.0557(9) Uani 1 1 d . . .
H37A H 0.5249 0.8928 0.1102 0.067 Uiso 1 1 calc R . .
H37B H 0.5969 0.7973 0.1341 0.067 Uiso 1 1 calc R . .
C38 C 0.4505(3) 0.8761(2) 0.19172(14) 0.0526(9) Uani 1 1 d . . .
H38A H 0.4205 0.8342 0.1800 0.063 Uiso 1 1 calc R . .
H38B H 0.3954 0.9435 0.1977 0.063 Uiso 1 1 calc R . .
C39 C 0.3968(3) 0.9184(2) 0.30043(16) 0.0674(11) Uani 1 1 d . . .
H39A H 0.3672 0.9840 0.2885 0.081 Uiso 1 1 calc R . .
H39B H 0.3376 0.8997 0.3135 0.081 Uiso 1 1 calc R . .
C40 C 0.4432(4) 0.9202(3) 0.35055(16) 0.123(2) Uani 1 1 d . . .
H40A H 0.4695 0.8557 0.3642 0.148 Uiso 1 1 calc R . .
H40B H 0.5042 0.9366 0.3375 0.148 Uiso 1 1 calc R . .
C41 C 0.3598(5) 0.9932(4) 0.3989(2) 0.194(3) Uani 1 1 d . . .
H41A H 0.3833 0.9818 0.4342 0.291 Uiso 1 1 calc R . .
H41B H 0.2929 0.9873 0.4049 0.291 Uiso 1 1 calc R . .
H41C H 0.3488 1.0580 0.3892 0.291 Uiso 1 1 calc R . .
C42 C 0.4998(2) 0.74380(19) 0.25804(12) 0.0356(7) Uani 1 1 d . . .
H42A H 0.4332 0.7374 0.2609 0.043 Uiso 1 1 calc R . .
H42B H 0.5170 0.7309 0.2954 0.043 Uiso 1 1 calc R . .
C43 C 0.6116(3) 0.4753(3) 0.09741(18) 0.0697(12) Uani 1 1 d D . .
C44A C 0.7080(8) 0.3896(6) 0.0636(5) 0.075(3) Uani 0.608(6) 1 d PD A 1
H44A H 0.7510 0.3547 0.0893 0.113 Uiso 0.608(6) 1 calc PR A 1
H44B H 0.7503 0.4111 0.0333 0.113 Uiso 0.608(6) 1 calc PR A 1
H44C H 0.6857 0.3471 0.0461 0.113 Uiso 0.608(6) 1 calc PR A 1
C45A C 0.5503(5) 0.4208(4) 0.1470(3) 0.065(2) Uani 0.608(6) 1 d PD A 1
H45A H 0.5345 0.3760 0.1267 0.098 Uiso 0.608(6) 1 calc PR A 1
H45B H 0.4840 0.4700 0.1719 0.098 Uiso 0.608(6) 1 calc PR A 1
H45C H 0.5978 0.3853 0.1705 0.098 Uiso 0.608(6) 1 calc PR A 1
C46A C 0.5309(8) 0.5358(6) 0.0711(4) 0.101(4) Uani 0.608(6) 1 d PD A 1
H46A H 0.5575 0.5752 0.0459 0.152 Uiso 0.608(6) 1 calc PR A 1
H46B H 0.4673 0.5778 0.1011 0.152 Uiso 0.608(6) 1 calc PR A 1
H46C H 0.5130 0.4956 0.0484 0.152 Uiso 0.608(6) 1 calc PR A 1
C44B C 0.6851(10) 0.3703(8) 0.0822(7) 0.069(5) Uani 0.392(6) 1 d PD A 2
H44D H 0.6648 0.3433 0.0531 0.103 Uiso 0.392(6) 1 calc PR A 2
H44E H 0.6803 0.3367 0.1167 0.103 Uiso 0.392(6) 1 calc PR A 2
H44F H 0.7584 0.3622 0.0668 0.103 Uiso 0.392(6) 1 calc PR A 2
C45B C 0.6407(8) 0.5159(6) 0.0265(3) 0.054(3) Uani 0.392(6) 1 d PD A 2
H45D H 0.7160 0.5026 0.0141 0.081 Uiso 0.392(6) 1 calc PR A 2
H45E H 0.5967 0.5853 0.0287 0.081 Uiso 0.392(6) 1 calc PR A 2
H45F H 0.6248 0.4817 -0.0012 0.081 Uiso 0.392(6) 1 calc PR A 2
C46B C 0.4937(8) 0.5059(8) 0.1049(6) 0.080(5) Uani 0.392(6) 1 d PD A 2
H46D H 0.4846 0.4673 0.0764 0.121 Uiso 0.392(6) 1 calc PR A 2
H46E H 0.4593 0.5742 0.0994 0.121 Uiso 0.392(6) 1 calc PR A 2
H46F H 0.4611 0.4960 0.1437 0.121 Uiso 0.392(6) 1 calc PR A 2
C47 C 0.7777(3) 1.0817(2) 0.38923(14) 0.0505(9) Uani 1 1 d D . .
C48A C 0.8450(8) 1.1406(7) 0.3745(4) 0.073(3) Uani 0.523(10) 1 d PD B 1
H48A H 0.8042 1.2052 0.3956 0.109 Uiso 0.523(10) 1 calc PR B 1
H48B H 0.8614 1.1458 0.3331 0.109 Uiso 0.523(10) 1 calc PR B 1
H48C H 0.9113 1.1077 0.3857 0.109 Uiso 0.523(10) 1 calc PR B 1
C49A C 0.7528(9) 1.0743(5) 0.4547(3) 0.083(4) Uani 0.523(10) 1 d PD B 1
H49A H 0.8193 1.0375 0.4652 0.125 Uiso 0.523(10) 1 calc PR B 1
H49B H 0.7063 1.0417 0.4649 0.125 Uiso 0.523(10) 1 calc PR B 1
H49C H 0.7170 1.1391 0.4755 0.125 Uiso 0.523(10) 1 calc PR B 1
C50A C 0.6685(6) 1.1475(6) 0.3734(4) 0.090(5) Uani 0.523(10) 1 d PD B 1
H50A H 0.6143 1.1254 0.3909 0.135 Uiso 0.523(10) 1 calc PR B 1
H50B H 0.6807 1.1424 0.3316 0.135 Uiso 0.523(10) 1 calc PR B 1
H50C H 0.6440 1.2147 0.3882 0.135 Uiso 0.523(10) 1 calc PR B 1
C48B C 0.8485(10) 1.0688(7) 0.4333(5) 0.105(5) Uani 0.477(10) 1 d PD B 2
H48D H 0.8156 1.1265 0.4610 0.158 Uiso 0.477(10) 1 calc PR B 2
H48E H 0.9202 1.0593 0.4119 0.158 Uiso 0.477(10) 1 calc PR B 2
H48F H 0.8531 1.0126 0.4538 0.158 Uiso 0.477(10) 1 calc PR B 2
C49B C 0.6685(6) 1.0929(6) 0.4232(5) 0.079(4) Uani 0.477(10) 1 d PD B 2
H49D H 0.6758 1.0352 0.4427 0.118 Uiso 0.477(10) 1 calc PR B 2
H49E H 0.6239 1.1013 0.3970 0.118 Uiso 0.477(10) 1 calc PR B 2
H49F H 0.6354 1.1494 0.4519 0.118 Uiso 0.477(10) 1 calc PR B 2
C50B C 0.7758(11) 1.1664(7) 0.3565(5) 0.099(6) Uani 0.477(10) 1 d PD B 2
H50D H 0.7471 1.2242 0.3838 0.148 Uiso 0.477(10) 1 calc PR B 2
H50E H 0.7309 1.1770 0.3303 0.148 Uiso 0.477(10) 1 calc PR B 2
H50F H 0.8484 1.1530 0.3344 0.148 Uiso 0.477(10) 1 calc PR B 2
B1 B 1.2330(3) 0.6206(2) 0.41105(14) 0.0334(8) Uani 1 1 d . . .
C101 C 1.2723(2) 0.5037(2) 0.39192(12) 0.0340(7) Uani 1 1 d . . .
C102 C 1.3548(2) 0.4270(2) 0.40863(13) 0.0418(8) Uani 1 1 d . . .
H102 H 1.3933 0.4424 0.4306 0.050 Uiso 1 1 calc R . .
C103 C 1.3825(3) 0.3293(2) 0.39430(14) 0.0527(9) Uani 1 1 d . . .
H103 H 1.4387 0.2810 0.4064 0.063 Uiso 1 1 calc R . .
C104 C 1.3277(3) 0.3027(2) 0.36232(14) 0.0513(9) Uani 1 1 d . . .
H104 H 1.3456 0.2369 0.3530 0.062 Uiso 1 1 calc R . .
C105 C 1.2460(3) 0.3754(2) 0.34438(14) 0.0488(9) Uani 1 1 d . . .
H105 H 1.2080 0.3591 0.3225 0.059 Uiso 1 1 calc R . .
C106 C 1.2203(2) 0.4724(2) 0.35866(13) 0.0418(8) Uani 1 1 d . . .
H106 H 1.1650 0.5201 0.3455 0.050 Uiso 1 1 calc R . .
C201 C 1.3245(2) 0.63646(19) 0.43551(12) 0.0319(7) Uani 1 1 d . . .
C202 C 1.3979(2) 0.6677(2) 0.40246(13) 0.0394(8) Uani 1 1 d . . .
H202 H 1.3933 0.6835 0.3648 0.047 Uiso 1 1 calc R . .
C203 C 1.4779(2) 0.6765(2) 0.42269(13) 0.0434(8) Uani 1 1 d . . .
H203 H 1.5249 0.6986 0.3989 0.052 Uiso 1 1 calc R . .
C204 C 1.4882(2) 0.6528(2) 0.47763(13) 0.0413(8) Uani 1 1 d . . .
H204 H 1.5428 0.6573 0.4912 0.050 Uiso 1 1 calc R . .
C205 C 1.4169(2) 0.6225(2) 0.51206(13) 0.0442(8) Uani 1 1 d . . .
H205 H 1.4222 0.6067 0.5496 0.053 Uiso 1 1 calc R . .
C206 C 1.3369(2) 0.6151(2) 0.49155(13) 0.0434(8) Uani 1 1 d . . .
H206 H 1.2889 0.5950 0.5162 0.052 Uiso 1 1 calc R . .
C301 C 1.2178(2) 0.6810(2) 0.35269(13) 0.0376(7) Uani 1 1 d . . .
C302 C 1.2723(2) 0.6364(2) 0.29564(14) 0.0479(8) Uani 1 1 d . . .
H302 H 1.3172 0.5693 0.2901 0.057 Uiso 1 1 calc R . .
C303 C 1.2630(3) 0.6870(3) 0.24627(15) 0.0642(11) Uani 1 1 d . . .
H303 H 1.3001 0.6532 0.2090 0.077 Uiso 1 1 calc R . .
C304 C 1.2000(3) 0.7855(4) 0.2524(2) 0.0768(14) Uani 1 1 d . . .
H304 H 1.1941 0.8197 0.2195 0.092 Uiso 1 1 calc R . .
C305 C 1.1460(3) 0.8332(3) 0.3071(2) 0.0740(12) Uani 1 1 d . . .
H305 H 1.1033 0.9007 0.3118 0.089 Uiso 1 1 calc R . .
C306 C 1.1538(3) 0.7821(2) 0.35628(16) 0.0579(10) Uani 1 1 d . . .
H306 H 1.1148 0.8168 0.3932 0.069 Uiso 1 1 calc R . .
C401 C 1.1189(2) 0.6625(2) 0.46377(12) 0.0372(7) Uani 1 1 d . . .
C402 C 1.0569(2) 0.6108(2) 0.48135(12) 0.0388(7) Uani 1 1 d . . .
H402 H 1.0825 0.5477 0.4630 0.047 Uiso 1 1 calc R . .
C403 C 0.9590(3) 0.6480(3) 0.52462(13) 0.0490(9) Uani 1 1 d . . .
H403 H 0.9214 0.6098 0.5352 0.059 Uiso 1 1 calc R . .
C404 C 0.9185(3) 0.7403(3) 0.55141(15) 0.0718(12) Uani 1 1 d . . .
H404 H 0.8515 0.7669 0.5793 0.086 Uiso 1 1 calc R . .
C405 C 0.9771(3) 0.7948(3) 0.53719(17) 0.0908(15) Uani 1 1 d . . .
H405 H 0.9505 0.8577 0.5560 0.109 Uiso 1 1 calc R . .
C406 C 1.0759(3) 0.7550(3) 0.49460(16) 0.0677(11) Uani 1 1 d . . .
H406 H 1.1153 0.7919 0.4863 0.081 Uiso 1 1 calc R . .
B2 B 0.1371(3) 0.1067(2) 0.11298(15) 0.0399(9) Uani 1 1 d . . .
C502 C 0.2133(2) 0.1738(2) 0.18810(13) 0.0431(8) Uani 1 1 d . . .
H502 H 0.2441 0.1997 0.1570 0.052 Uiso 1 1 calc R . .
C503 C 0.2275(3) 0.1869(2) 0.24273(16) 0.0541(9) Uani 1 1 d . . .
H503 H 0.2670 0.2212 0.2475 0.065 Uiso 1 1 calc R . .
C506 C 0.1141(3) 0.0853(2) 0.22665(13) 0.0504(9) Uani 1 1 d . . .
H506 H 0.0763 0.0492 0.2222 0.060 Uiso 1 1 calc R . .
C501 C 0.1552(2) 0.1237(2) 0.17739(13) 0.0394(7) Uani 1 1 d . . .
C504 C 0.1840(3) 0.1498(3) 0.28958(16) 0.0625(11) Uani 1 1 d . . .
H504 H 0.1929 0.1590 0.3264 0.075 Uiso 1 1 calc R . .
C505 C 0.1271(3) 0.0988(3) 0.28142(14) 0.0603(10) Uani 1 1 d . . .
H505 H 0.0969 0.0731 0.3130 0.072 Uiso 1 1 calc R . .
C601 C 0.0126(3) 0.1208(2) 0.12127(13) 0.0396(8) Uani 1 1 d . . .
C602 C -0.0754(3) 0.1769(2) 0.16885(14) 0.0488(9) Uani 1 1 d . . .
H602 H -0.0622 0.2052 0.1990 0.059 Uiso 1 1 calc R . .
C603 C -0.1808(3) 0.1923(2) 0.17329(16) 0.0583(10) Uani 1 1 d . . .
H603 H -0.2360 0.2290 0.2063 0.070 Uiso 1 1 calc R . .
C604 C -0.2045(3) 0.1536(2) 0.12889(17) 0.0583(10) Uani 1 1 d . . .
H604 H -0.2753 0.1635 0.1316 0.070 Uiso 1 1 calc R . .
C605 C -0.1209(3) 0.0999(2) 0.08051(15) 0.0526(9) Uani 1 1 d . . .
H605 H -0.1355 0.0750 0.0495 0.063 Uiso 1 1 calc R . .
C606 C -0.0154(3) 0.0828(2) 0.07765(13) 0.0440(8) Uani 1 1 d . . .
H606 H 0.0397 0.0440 0.0451 0.053 Uiso 1 1 calc R . .
C701 C 0.1552(3) 0.1884(2) 0.07011(13) 0.0448(8) Uani 1 1 d . . .
C702 C 0.0715(3) 0.2660(2) 0.05439(13) 0.0509(9) Uani 1 1 d . . .
H702 H 0.0009 0.2728 0.0691 0.061 Uiso 1 1 calc R . .
C703 C 0.0886(4) 0.3339(3) 0.01766(15) 0.0709(12) Uani 1 1 d . . .
H703 H 0.0304 0.3835 0.0078 0.085 Uiso 1 1 calc R . .
C704 C 0.1901(5) 0.3274(3) -0.00351(17) 0.0858(15) Uani 1 1 d . . .
H704 H 0.2015 0.3729 -0.0276 0.103 Uiso 1 1 calc R . .
C705 C 0.2761(4) 0.2534(3) 0.01078(17) 0.0847(14) Uani 1 1 d . . .
H705 H 0.3459 0.2489 -0.0033 0.102 Uiso 1 1 calc R . .
C706 C 0.2584(3) 0.1852(3) 0.04640(15) 0.0662(11) Uani 1 1 d . . .
H706 H 0.3179 0.1349 0.0550 0.079 Uiso 1 1 calc R . .
C801 C 0.2229(2) -0.0048(2) 0.08208(13) 0.0409(8) Uani 1 1 d . . .
C802 C 0.2495(3) -0.0846(2) 0.11368(14) 0.0534(9) Uani 1 1 d . . .
H802 H 0.2190 -0.0738 0.1541 0.064 Uiso 1 1 calc R . .
C803 C 0.3189(3) -0.1804(2) 0.08897(17) 0.0650(11) Uani 1 1 d . . .
H803 H 0.3328 -0.2311 0.1128 0.078 Uiso 1 1 calc R . .
C804 C 0.3663(3) -0.2004(3) 0.03079(17) 0.0666(11) Uani 1 1 d . . .
H804 H 0.4150 -0.2639 0.0140 0.080 Uiso 1 1 calc R . .
C805 C 0.3408(4) -0.1248(3) -0.00244(17) 0.0975(16) Uani 1 1 d . . .
H805 H 0.3711 -0.1368 -0.0429 0.117 Uiso 1 1 calc R . .
C806 C 0.2700(3) -0.0296(3) 0.02279(16) 0.0875(14) Uani 1 1 d . . .
H806 H 0.2536 0.0200 -0.0018 0.105 Uiso 1 1 calc R . .

loop_
_atom_site_aniso_label
_atom_site_aniso_U_11
_atom_site_aniso_U_22
_atom_site_aniso_U_33
_atom_site_aniso_U_23
_atom_site_aniso_U_13
_atom_site_aniso_U_12
Ni 0.0283(2) 0.0243(2) 0.0336(2) 0.00525(16) -0.00991(17) -0.01119(17)
S1 0.0309(4) 0.0250(4) 0.0371(4) 0.0008(3) -0.0140(3) -0.0088(3)
S2 0.0323(4) 0.0259(4) 0.0362(4) 0.0010(3) -0.0044(3) -0.0131(3)
N1 0.0270(13) 0.0247(13) 0.0383(14) 0.0054(11) -0.0096(11) -0.0100(11)
N2 0.0323(14) 0.0303(13) 0.0376(15) 0.0061(11) -0.0109(12) -0.0157(12)
N3 0.0284(13) 0.0261(13) 0.0358(14) 0.0086(11) -0.0133(11) -0.0147(11)
N4 0.0450(16) 0.0311(14) 0.0312(14) 0.0049(11) -0.0091(12) -0.0190(13)
N5 0.0519(18) 0.0464(18) 0.0611(19) 0.0187(15) -0.0243(15) -0.0226(15)
N6 0.0301(14) 0.0341(14) 0.0461(16) 0.0028(12) -0.0096(12) -0.0119(12)
C1 0.0309(16) 0.0241(15) 0.0298(16) 0.0074(12) -0.0101(13) -0.0106(13)
C2 0.0316(17) 0.0270(16) 0.0361(17) 0.0065(13) -0.0109(14) -0.0130(14)
C3 0.0327(17) 0.0379(18) 0.051(2) 0.0009(16) -0.0159(16) -0.0158(15)
C4 0.0418(19) 0.0389(19) 0.047(2) -0.0048(16) -0.0152(16) -0.0190(16)
C5 0.0419(19) 0.0311(17) 0.0377(18) -0.0045(14) -0.0097(15) -0.0126(15)
C6 0.0342(17) 0.0269(16) 0.0300(16) 0.0036(13) -0.0098(14) -0.0133(14)
C7 0.0350(17) 0.0289(16) 0.0329(17) -0.0009(13) -0.0058(14) -0.0134(14)
C8 0.0276(17) 0.0288(16) 0.050(2) -0.0033(14) -0.0030(15) -0.0108(14)
C9 0.0302(18) 0.0304(17) 0.065(2) 0.0040(16) -0.0127(16) -0.0096(14)
C10 0.039(2) 0.071(3) 0.109(3) 0.018(2) -0.021(2) -0.022(2)
C11 0.0309(16) 0.0232(15) 0.0462(19) 0.0001(14) -0.0086(14) -0.0083(13)
C12 0.0356(18) 0.0250(16) 0.053(2) 0.0105(15) -0.0160(16) -0.0129(14)
C13 0.0348(17) 0.0348(17) 0.0401(18) 0.0079(14) -0.0105(14) -0.0205(14)
C14 0.057(2) 0.053(2) 0.057(2) 0.0217(18) -0.0189(18) -0.0388(19)
C15 0.057(2) 0.060(2) 0.074(3) 0.009(2) -0.017(2) -0.039(2)
C16 0.0485(19) 0.0352(17) 0.0394(18) 0.0157(14) -0.0187(15) -0.0232(16)
C17 0.0430(18) 0.0335(17) 0.0392(18) 0.0142(14) -0.0175(15) -0.0181(15)
C18 0.0298(17) 0.0336(17) 0.0378(18) 0.0040(14) -0.0088(14) -0.0148(14)
C19 0.045(2) 0.062(2) 0.0347(19) 0.0032(16) -0.0099(16) -0.0265(18)
C20 0.062(2) 0.060(2) 0.048(2) -0.0099(18) 0.0012(19) -0.028(2)
C21 0.0305(16) 0.0321(16) 0.0356(17) 0.0080(13) -0.0137(13) -0.0183(14)
C22 0.0277(16) 0.0298(16) 0.0331(17) 0.0054(13) -0.0124(13) -0.0158(13)
C23 0.0250(15) 0.0255(15) 0.0376(17) 0.0038(13) -0.0093(13) -0.0129(13)
C24 0.0311(16) 0.0270(16) 0.0313(16) 0.0038(13) -0.0099(13) -0.0146(13)
C25 0.0369(17) 0.0247(16) 0.0400(18) 0.0060(14) -0.0096(15) -0.0136(14)
C26 0.0373(18) 0.0323(17) 0.0376(18) 0.0002(14) -0.0067(15) -0.0154(15)
C27 0.0399(18) 0.0392(18) 0.0273(16) 0.0017(14) -0.0070(14) -0.0221(15)
C28 0.0443(18) 0.0292(16) 0.0377(18) 0.0033(14) -0.0120(15) -0.0206(15)
C29 0.071(3) 0.055(2) 0.0290(18) 0.0069(16) -0.0119(17) -0.035(2)
C30 0.075(3) 0.071(3) 0.038(2) 0.0020(19) 0.0050(19) -0.033(2)
C31 0.085(3) 0.060(3) 0.065(3) 0.001(2) 0.022(2) -0.015(2)
C32 0.044(2) 0.0353(18) 0.047(2) 0.0090(15) -0.0140(16) -0.0172(16)
C33 0.053(2) 0.056(2) 0.046(2) 0.0163(17) -0.0204(18) -0.0302(19)
C34 0.058(3) 0.050(3) 0.137(4) 0.003(3) -0.021(3) -0.018(2)
C35 0.062(3) 0.061(3) 0.196(6) 0.010(4) -0.007(3) -0.012(3)
C36 0.112(5) 0.053(3) 0.401(11) 0.044(5) 0.093(6) -0.010(3)
C37 0.060(2) 0.068(2) 0.051(2) 0.0205(19) -0.032(2) -0.031(2)
C38 0.052(2) 0.047(2) 0.066(2) 0.0206(18) -0.032(2) -0.0188(18)
C39 0.056(2) 0.042(2) 0.078(3) -0.014(2) 0.007(2) -0.0105(19)
C40 0.155(5) 0.085(3) 0.037(3) -0.023(2) -0.010(3) 0.027(3)
C41 0.266(8) 0.136(5) 0.107(5) -0.016(4) -0.057(5) -0.014(5)
C42 0.0348(17) 0.0360(18) 0.0372(18) 0.0046(14) -0.0094(14) -0.0165(15)
C43 0.059(3) 0.065(3) 0.091(3) -0.030(2) -0.030(2) -0.027(2)
C44A 0.113(7) 0.066(6) 0.071(6) -0.023(5) -0.012(5) -0.067(6)
C45A 0.058(4) 0.062(4) 0.085(5) -0.015(4) -0.013(4) -0.038(4)
C46A 0.148(11) 0.076(6) 0.117(10) 0.004(6) -0.108(9) -0.043(6)
C44B 0.085(10) 0.026(6) 0.131(15) 0.019(7) -0.072(10) -0.033(7)
C45B 0.068(7) 0.046(5) 0.055(6) -0.007(5) -0.038(6) -0.019(5)
C46B 0.063(8) 0.078(10) 0.110(12) -0.029(8) -0.015(8) -0.045(7)
C47 0.057(2) 0.0365(19) 0.049(2) -0.0099(17) 0.0021(19) -0.0203(18)
C48A 0.098(8) 0.051(6) 0.078(7) -0.016(5) -0.005(5) -0.049(6)
C49A 0.134(11) 0.044(5) 0.040(5) -0.018(4) 0.009(5) -0.025(6)
C50A 0.060(6) 0.060(6) 0.108(9) -0.037(6) -0.026(6) 0.017(5)
C48B 0.151(11) 0.082(7) 0.092(9) -0.037(6) -0.024(8) -0.063(8)
C49B 0.063(6) 0.045(5) 0.092(9) -0.022(6) 0.023(6) -0.012(5)
C50B 0.155(16) 0.035(6) 0.071(8) -0.016(5) 0.025(8) -0.039(8)
B1 0.0320(19) 0.035(2) 0.034(2) -0.0007(16) -0.0092(16) -0.0153(16)
C101 0.0296(16) 0.0429(18) 0.0330(17) 0.0073(14) -0.0081(14) -0.0193(15)
C102 0.045(2) 0.043(2) 0.0427(19) 0.0065(16) -0.0186(16) -0.0214(17)
C103 0.054(2) 0.039(2) 0.061(2) 0.0100(18) -0.0244(19) -0.0120(18)
C104 0.061(2) 0.0355(19) 0.057(2) 0.0027(17) -0.0143(19) -0.0219(19)
C105 0.049(2) 0.043(2) 0.058(2) -0.0072(17) -0.0164(18) -0.0216(18)
C106 0.0392(19) 0.0396(19) 0.048(2) 0.0015(16) -0.0180(16) -0.0154(16)
C201 0.0312(17) 0.0313(16) 0.0326(17) 0.0004(13) -0.0053(14) -0.0148(14)
C202 0.0416(19) 0.054(2) 0.0346(18) 0.0126(15) -0.0145(15) -0.0293(17)
C203 0.0397(19) 0.052(2) 0.047(2) 0.0120(17) -0.0120(16) -0.0279(17)
C204 0.0391(19) 0.0456(19) 0.046(2) 0.0031(16) -0.0179(16) -0.0209(16)
C205 0.054(2) 0.058(2) 0.0335(18) 0.0089(16) -0.0180(16) -0.0331(18)
C206 0.049(2) 0.059(2) 0.0339(18) 0.0083(16) -0.0081(16) -0.0361(18)
C301 0.0310(17) 0.0435(19) 0.046(2) 0.0096(16) -0.0155(15) -0.0209(16)
C302 0.045(2) 0.059(2) 0.046(2) 0.0153(18) -0.0173(17) -0.0250(18)
C303 0.057(3) 0.105(3) 0.048(2) 0.028(2) -0.022(2) -0.047(3)
C304 0.058(3) 0.116(4) 0.090(3) 0.067(3) -0.043(3) -0.057(3)
C305 0.058(3) 0.060(3) 0.113(4) 0.049(3) -0.036(3) -0.028(2)
C306 0.053(2) 0.053(2) 0.074(3) 0.018(2) -0.022(2) -0.025(2)
C401 0.0368(18) 0.0449(19) 0.0352(18) 0.0004(15) -0.0115(15) -0.0217(16)
C402 0.0439(19) 0.0453(19) 0.0329(18) 0.0066(15) -0.0127(15) -0.0234(16)
C403 0.051(2) 0.070(2) 0.0334(19) 0.0025(18) -0.0054(17) -0.037(2)
C404 0.053(2) 0.106(3) 0.053(2) -0.029(2) 0.0179(19) -0.048(2)
C405 0.074(3) 0.092(3) 0.091(3) -0.056(3) 0.027(2) -0.048(3)
C406 0.057(2) 0.070(3) 0.076(3) -0.024(2) 0.008(2) -0.041(2)
B2 0.053(2) 0.035(2) 0.034(2) 0.0075(17) -0.0180(18) -0.0180(19)
C502 0.047(2) 0.0334(18) 0.043(2) -0.0005(15) -0.0129(16) -0.0106(16)
C503 0.054(2) 0.041(2) 0.062(2) -0.0073(18) -0.029(2) -0.0075(18)
C506 0.063(2) 0.053(2) 0.037(2) 0.0064(17) -0.0185(18) -0.0242(19)
C501 0.0432(19) 0.0325(17) 0.0380(19) 0.0025(14) -0.0114(15) -0.0120(15)
C504 0.065(3) 0.057(2) 0.048(2) -0.0104(19) -0.028(2) -0.003(2)
C505 0.070(3) 0.064(3) 0.037(2) 0.0067(18) -0.0157(19) -0.019(2)
C601 0.055(2) 0.0290(17) 0.0378(19) 0.0104(14) -0.0173(17) -0.0183(16)
C602 0.059(2) 0.040(2) 0.048(2) 0.0057(17) -0.0180(19) -0.0194(18)
C603 0.055(2) 0.043(2) 0.065(3) 0.0045(19) -0.010(2) -0.0141(19)
C604 0.055(2) 0.049(2) 0.083(3) 0.019(2) -0.027(2) -0.029(2)
C605 0.068(3) 0.044(2) 0.060(2) 0.0130(18) -0.033(2) -0.030(2)
C606 0.057(2) 0.0397(19) 0.0388(19) 0.0096(15) -0.0166(17) -0.0218(17)
C701 0.064(2) 0.046(2) 0.0297(18) 0.0043(15) -0.0136(17) -0.0277(19)
C702 0.083(3) 0.041(2) 0.0361(19) 0.0069(16) -0.0213(19) -0.030(2)
C703 0.134(4) 0.047(2) 0.040(2) 0.0107(18) -0.028(3) -0.045(3)
C704 0.155(5) 0.079(3) 0.048(3) 0.022(2) -0.019(3) -0.079(4)
C705 0.108(4) 0.103(4) 0.056(3) 0.012(3) 0.002(3) -0.071(3)
C706 0.075(3) 0.078(3) 0.051(2) 0.020(2) -0.012(2) -0.041(2)
C801 0.048(2) 0.0430(19) 0.0357(18) 0.0075(15) -0.0174(16) -0.0206(17)
C802 0.072(3) 0.041(2) 0.042(2) 0.0070(17) -0.0140(18) -0.0197(19)
C803 0.090(3) 0.036(2) 0.065(3) 0.0110(19) -0.035(2) -0.016(2)
C804 0.082(3) 0.043(2) 0.060(3) -0.006(2) -0.028(2) -0.008(2)
C805 0.134(4) 0.068(3) 0.044(3) -0.002(2) -0.007(3) -0.009(3)
C806 0.129(4) 0.048(2) 0.042(2) 0.006(2) -0.010(2) -0.005(3)

loop_
_atom_type_symbol
_atom_type_description
_atom_type_scat_dispersion_real
_atom_type_scat_dispersion_imag
_atom_type_scat_source
C C 0.0033 0.0016 'International Tables Vol C Tables 4.2.6.8 and 6.1.1.4'
H H 0.0000 0.0000 'International Tables Vol C Tables 4.2.6.8 and 6.1.1.4'
B B 0.0013 0.0007 'International Tables Vol C Tables 4.2.6.8 and 6.1.1.4'
N N 0.0061 0.0033 'International Tables Vol C Tables 4.2.6.8 and 6.1.1.4'
S S 0.1246 0.1234 'International Tables Vol C Tables 4.2.6.8 and 6.1.1.4'
Ni Ni 0.3393 1.1124 'International Tables Vol C Tables 4.2.6.8 and 6.1.1.4'

loop_
_geom_angle_atom_site_label_1
_geom_angle_atom_site_label_2
_geom_angle_atom_site_label_3
_geom_angle
_geom_angle_site_symmetry_1
_geom_angle_site_symmetry_3
_geom_angle_publ_flag
N3 Ni N1 155.72(8) . . ?
N3 Ni N2 83.25(8) . . ?
N1 Ni N2 83.33(8) . . ?
N3 Ni S1 102.76(7) . . ?
N1 Ni S1 99.96(7) . . ?
N2 Ni S1 103.25(7) . . ?
N3 Ni S2 94.19(6) . . ?
N1 Ni S2 91.26(7) . . ?
N2 Ni S2 159.29(6) . . ?
S1 Ni S2 97.37(4) . . ?
C1 S1 Ni 105.67(9) . . ?
C23 S2 Ni 103.69(9) . . ?
C8 N1 C11 109.4(2) . . ?
C8 N1 C7 105.4(2) . . ?
C11 N1 C7 111.6(2) . . ?
C8 N1 Ni 114.01(16) . . ?
C11 N1 Ni 107.57(16) . . ?
C7 N1 Ni 108.89(15) . . ?
C12 N2 C13 111.5(2) . . ?
C12 N2 C16 111.4(2) . . ?
C13 N2 C16 110.2(2) . . ?
C12 N2 Ni 99.25(15) . . ?
C13 N2 Ni 116.90(16) . . ?
C16 N2 Ni 107.09(15) . . ?
C18 N3 C17 113.1(2) . . ?
C18 N3 C21 109.9(2) . . ?
C17 N3 C21 108.46(19) . . ?
C18 N3 Ni 113.04(16) . . ?
C17 N3 Ni 99.43(16) . . ?
C21 N3 Ni 112.58(16) . . ?
C32 N4 C28 109.9(2) . . ?
C32 N4 C29 111.9(2) . . ?
C28 N4 C29 113.5(2) . . ?
C33 N5 C34 111.6(3) . . ?
C33 N5 C37 111.6(3) . . ?
C34 N5 C37 112.0(3) . . ?
C38 N6 C42 113.0(2) . . ?
C38 N6 C39 112.0(2) . . ?
C42 N6 C39 110.5(2) . . ?
C2 C1 C6 117.8(2) . . ?
C2 C1 S1 119.7(2) . . ?
C6 C1 S1 122.4(2) . . ?
C3 C2 C1 120.6(3) . . ?
C3 C2 C42 119.0(2) . . ?
C1 C2 C42 120.3(2) . . ?
C2 C3 C4 122.6(3) . . ?
C5 C4 C3 116.0(3) . . ?
C5 C4 C43 122.9(3) . . ?
C3 C4 C43 121.1(3) . . ?
C4 C5 C6 123.9(3) . . ?
C5 C6 C1 119.1(3) . . ?
C5 C6 C7 118.4(2) . . ?
C1 C6 C7 122.4(2) . . ?
C6 C7 N1 117.9(2) . . ?
N1 C8 C9 116.3(2) . . ?
C8 C9 C10 110.6(3) . . ?
N1 C11 C12 110.1(2) . . ?
N2 C12 C11 109.9(2) . . ?
N2 C13 C14 117.1(2) . . ?
C13 C14 C15 110.0(2) . . ?
N2 C16 C17 110.4(2) . . ?
N3 C17 C16 111.5(2) . . ?
N3 C18 C19 116.9(2) . . ?
C20 C19 C18 110.7(2) . . ?
C22 C21 N3 113.5(2) . . ?
C27 C22 C23 119.7(2) . . ?
C27 C22 C21 120.9(2) . . ?
C23 C22 C21 119.4(2) . . ?
C24 C23 C22 118.1(2) . . ?
C24 C23 S2 121.2(2) . . ?
C22 C23 S2 120.6(2) . . ?
C25 C24 C23 120.3(3) . . ?
C25 C24 C28 119.3(2) . . ?
C23 C24 C28 120.2(2) . . ?
C26 C25 C24 122.2(3) . . ?
C25 C26 C27 116.7(3) . . ?
C25 C26 C47 121.4(3) . . ?
C27 C26 C47 121.9(3) . . ?
C22 C27 C26 123.1(3) . . ?
N4 C28 C24 112.6(2) . . ?
C30 C29 N4 116.4(3) . . ?
C31 C30 C29 115.2(3) . . ?
N4 C32 C33 113.5(2) . . ?
N5 C33 C32 109.9(3) . . ?
N5 C34 C35 114.9(4) . . ?
C34 C35 C36 109.4(5) . . ?
C38 C37 N5 110.3(3) . . ?
C37 C38 N6 110.6(2) . . ?
C40 C39 N6 112.8(3) . . ?
C41 C40 C39 110.2(4) . . ?
N6 C42 C2 114.6(2) . . ?
C46A C43 C44A 121.2(6) . . ?
C46A C43 C44B 128.9(8) . . ?
C44A C43 C44B 24.5(7) . . ?
C46A C43 C46B 42.4(5) . . ?
C44A C43 C46B 131.3(7) . . ?
C44B C43 C46B 117.7(7) . . ?
C46A C43 C4 112.0(4) . . ?
C44A C43 C4 111.0(5) . . ?
C44B C43 C4 117.0(7) . . ?
C46B C43 C4 117.4(5) . . ?
C46A C43 C45A 105.1(5) . . ?
C44A C43 C45A 101.3(4) . . ?
C44B C43 C45A 76.8(6) . . ?
C46B C43 C45A 62.8(5) . . ?
C4 C43 C45A 104.0(3) . . ?
C46A C43 C45B 56.4(5) . . ?
C44A C43 C45B 76.9(5) . . ?
C44B C43 C45B 98.7(7) . . ?
C46B C43 C45B 97.3(6) . . ?
C4 C43 C45B 102.2(3) . . ?
C45A C43 C45B 152.4(4) . . ?
C50B C47 C49B 114.0(6) . . ?
C50B C47 C49A 130.0(5) . . ?
C49B C47 C49A 59.2(4) . . ?
C50B C47 C26 112.9(5) . . ?
C49B C47 C26 107.9(4) . . ?
C49A C47 C26 116.1(4) . . ?
C50B C47 C48A 41.9(5) . . ?
C49B C47 C48A 140.9(5) . . ?
C49A C47 C48A 108.6(5) . . ?
C26 C47 C48A 110.4(4) . . ?
C50B C47 C48B 108.1(5) . . ?
C49B C47 C48B 108.3(5) . . ?
C49A C47 C48B 49.2(4) . . ?
C26 C47 C48B 105.1(4) . . ?
C48A C47 C48B 68.7(5) . . ?
C50B C47 C50A 63.4(5) . . ?
C49B C47 C50A 55.6(4) . . ?
C49A C47 C50A 108.8(5) . . ?
C26 C47 C50A 108.3(3) . . ?
C48A C47 C50A 104.0(5) . . ?
C48B C47 C50A 146.1(5) . . ?
C101 B1 C201 110.6(2) . . ?
C101 B1 C401 109.4(2) . . ?
C201 B1 C401 108.3(2) . . ?
C101 B1 C301 108.9(2) . . ?
C201 B1 C301 108.3(2) . . ?
C401 B1 C301 111.3(2) . . ?
C102 C101 C106 113.7(3) . . ?
C102 C101 B1 124.6(2) . . ?
C106 C101 B1 121.6(3) . . ?
C103 C102 C101 123.3(3) . . ?
C104 C103 C102 120.6(3) . . ?
C105 C104 C103 118.5(3) . . ?
C104 C105 C106 120.0(3) . . ?
C105 C106 C101 123.8(3) . . ?
C202 C201 C206 114.5(3) . . ?
C202 C201 B1 123.7(3) . . ?
C206 C201 B1 121.8(3) . . ?
C201 C202 C203 123.1(3) . . ?
C204 C203 C202 120.3(3) . . ?
C205 C204 C203 118.7(3) . . ?
C204 C205 C206 120.4(3) . . ?
C205 C206 C201 123.1(3) . . ?
C302 C301 C306 113.9(3) . . ?
C302 C301 B1 122.8(3) . . ?
C306 C301 B1 123.3(3) . . ?
C301 C302 C303 123.3(3) . . ?
C304 C303 C302 120.3(4) . . ?
C305 C304 C303 118.9(4) . . ?
C304 C305 C306 120.7(4) . . ?
C305 C306 C301 122.9(4) . . ?
C406 C401 C402 114.2(3) . . ?
C406 C401 B1 121.6(3) . . ?
C402 C401 B1 124.2(3) . . ?
C403 C402 C401 123.8(3) . . ?
C404 C403 C402 119.5(3) . . ?
C403 C404 C405 119.8(3) . . ?
C404 C405 C406 119.4(3) . . ?
C405 C406 C401 123.2(3) . . ?
C601 B2 C801 109.5(2) . . ?
C601 B2 C501 109.7(3) . . ?
C801 B2 C501 109.4(2) . . ?
C601 B2 C701 107.6(3) . . ?
C801 B2 C701 109.9(3) . . ?
C501 B2 C701 110.6(2) . . ?
C503 C502 C501 123.4(3) . . ?
C504 C503 C502 120.3(3) . . ?
C505 C506 C501 122.9(3) . . ?
C502 C501 C506 114.1(3) . . ?
C502 C501 B2 124.4(3) . . ?
C506 C501 B2 121.5(3) . . ?
C503 C504 C505 118.9(3) . . ?
C504 C505 C506 120.5(3) . . ?
C606 C601 C602 114.2(3) . . ?
C606 C601 B2 121.2(3) . . ?
C602 C601 B2 124.4(3) . . ?
C603 C602 C601 123.4(3) . . ?
C602 C603 C604 120.2(3) . . ?
C605 C604 C603 118.5(3) . . ?
C604 C605 C606 120.4(3) . . ?
C605 C606 C601 123.2(3) . . ?
C702 C701 C706 114.1(3) . . ?
C702 C701 B2 124.1(3) . . ?
C706 C701 B2 121.9(3) . . ?
C701 C702 C703 123.2(4) . . ?
C704 C703 C702 120.0(4) . . ?
C703 C704 C705 119.8(4) . . ?
C704 C705 C706 119.7(4) . . ?
C705 C706 C701 123.2(4) . . ?
C806 C801 C802 113.0(3) . . ?
C806 C801 B2 124.5(3) . . ?
C802 C801 B2 122.3(3) . . ?
C801 C802 C803 124.1(3) . . ?
C804 C803 C802 120.6(3) . . ?
C803 C804 C805 117.6(4) . . ?
C804 C805 C806 121.1(4) . . ?
C801 C806 C805 123.5(3) . . ?

loop_
_geom_bond_atom_site_label_1
_geom_bond_atom_site_label_2
_geom_bond_distance
_geom_bond_site_symmetry_2
_geom_bond_publ_flag
Ni N3 2.125(2) . ?
Ni N1 2.137(2) . ?
Ni N2 2.176(2) . ?
Ni S1 2.3036(12) . ?
Ni S2 2.3321(10) . ?
S1 C1 1.754(3) . ?
S2 C23 1.754(3) . ?
N1 C8 1.492(3) . ?
N1 C11 1.499(3) . ?
N1 C7 1.508(3) . ?
N2 C12 1.480(3) . ?
N2 C13 1.489(3) . ?
N2 C16 1.494(3) . ?
N3 C18 1.483(3) . ?
N3 C17 1.489(3) . ?
N3 C21 1.500(3) . ?
N4 C32 1.499(3) . ?
N4 C28 1.508(3) . ?
N4 C29 1.513(3) . ?
N5 C33 1.459(4) . ?
N5 C34 1.469(4) . ?
N5 C37 1.484(4) . ?
N6 C38 1.495(3) . ?
N6 C42 1.502(3) . ?
N6 C39 1.518(4) . ?
C1 C2 1.399(3) . ?
C1 C6 1.409(4) . ?
C2 C3 1.384(3) . ?
C2 C42 1.511(4) . ?
C3 C4 1.384(4) . ?
C4 C5 1.381(4) . ?
C4 C43 1.527(4) . ?
C5 C6 1.385(3) . ?
C6 C7 1.506(4) . ?
C8 C9 1.507(4) . ?
C9 C10 1.521(4) . ?
C11 C12 1.517(4) . ?
C13 C14 1.512(3) . ?
C14 C15 1.519(4) . ?
C16 C17 1.517(3) . ?
C18 C19 1.532(4) . ?
C19 C20 1.519(4) . ?
C21 C22 1.496(3) . ?
C22 C27 1.377(3) . ?
C22 C23 1.403(4) . ?
C23 C24 1.402(3) . ?
C24 C25 1.388(3) . ?
C24 C28 1.515(3) . ?
C25 C26 1.382(4) . ?
C26 C27 1.389(4) . ?
C26 C47 1.531(4) . ?
C29 C30 1.509(4) . ?
C30 C31 1.499(4) . ?
C32 C33 1.522(4) . ?
C34 C35 1.476(5) . ?
C35 C36 1.575(6) . ?
C37 C38 1.479(4) . ?
C39 C40 1.494(5) . ?
C40 C41 1.472(6) . ?
C43 C46A 1.408(7) . ?
C43 C44A 1.467(9) . ?
C43 C44B 1.468(11) . ?
C43 C46B 1.488(9) . ?
C43 C45A 1.697(6) . ?
C43 C45B 1.791(8) . ?
C47 C50B 1.483(9) . ?
C47 C49B 1.488(7) . ?
C47 C49A 1.514(7) . ?
C47 C48A 1.534(8) . ?
C47 C48B 1.570(8) . ?
C47 C50A 1.577(7) . ?
B1 C101 1.640(4) . ?
B1 C201 1.640(4) . ?
B1 C401 1.643(4) . ?
B1 C301 1.656(4) . ?
C101 C102 1.390(4) . ?
C101 C106 1.402(4) . ?
C102 C103 1.379(4) . ?
C103 C104 1.373(4) . ?
C104 C105 1.370(4) . ?
C105 C106 1.375(4) . ?
C201 C202 1.380(3) . ?
C201 C206 1.396(4) . ?
C202 C203 1.384(4) . ?
C203 C204 1.370(4) . ?
C204 C205 1.363(4) . ?
C205 C206 1.376(4) . ?
C301 C302 1.388(4) . ?
C301 C306 1.398(4) . ?
C302 C303 1.393(4) . ?
C303 C304 1.360(5) . ?
C304 C305 1.355(5) . ?
C305 C306 1.391(5) . ?
C401 C406 1.390(4) . ?
C401 C402 1.391(4) . ?
C402 C403 1.386(4) . ?
C403 C404 1.355(4) . ?
C404 C405 1.378(5) . ?
C405 C406 1.387(4) . ?
B2 C601 1.637(5) . ?
B2 C801 1.642(4) . ?
B2 C501 1.644(4) . ?
B2 C701 1.652(4) . ?
C502 C503 1.383(4) . ?
C502 C501 1.391(4) . ?
C503 C504 1.364(4) . ?
C506 C505 1.380(4) . ?
C506 C501 1.402(4) . ?
C504 C505 1.369(4) . ?
C601 C606 1.397(4) . ?
C601 C602 1.400(4) . ?
C602 C603 1.379(4) . ?
C603 C604 1.380(4) . ?
C604 C605 1.377(4) . ?
C605 C606 1.382(4) . ?
C701 C702 1.395(4) . ?
C701 C706 1.403(4) . ?
C702 C703 1.397(4) . ?
C703 C704 1.354(5) . ?
C704 C705 1.374(5) . ?
C705 C706 1.388(5) . ?
C801 C806 1.372(4) . ?
C801 C802 1.377(4) . ?
C802 C803 1.388(4) . ?
C803 C804 1.346(4) . ?
C804 C805 1.352(5) . ?
C805 C806 1.389(5) . ?
